data_7109826
loop_
_publ_author_name
'Denis Prodius'
'Fliur Macaev'
'Yanhua Lan'
'Ghenadie Novitchi'
'Serghei Pogrebnoi'
'Eugenia Stingaci'
'Valeriu Mereacre'
'Christopher E. Anson'
'Annie K. Powell'

_publ_section_title
;
 Evidence of slow relaxation of magnetization in dysprosium-based ionic
 liquids
;
_journal_name_full Chem.Commun.
_journal_page_first 9215
_journal_paper_doi 10.1039/c3cc45554h
_journal_volume 49
_journal_year 2013
_chemical_formula_moiety 'C18 H28 Dy N6 O8, 3(C2 F6 N O4 S2)'
_chemical_formula_sum 'C24 H28 Dy F18 N9 O20 S6'
_chemical_formula_weight 1459.41
_chemical_name_systematic
; 
 ? 
;
_space_group_IT_number 14
_symmetry_cell_setting monoclinic
_symmetry_space_group_name_Hall '-P 2ybc'
_symmetry_space_group_name_H-M 'P 1 21/c 1'
_atom_sites_solution_hydrogens geom
_atom_sites_solution_primary direct
_atom_sites_solution_secondary difmap
_audit_creation_method SHELXL-97
_cell_angle_alpha 90.00
_cell_angle_beta 100.593(9)
_cell_angle_gamma 90.00
_cell_formula_units_Z 4
_cell_length_a 19.517(7)
_cell_length_b 27.899(9)
_cell_length_c 9.294(3)
_cell_measurement_reflns_used 1750
_cell_measurement_temperature 150(2)
_cell_measurement_theta_max 29.87
_cell_measurement_theta_min 2.74
_cell_volume 4974(3)
_computing_cell_refinement 'Apex2 (Bruker AXS Inc., 2005)'
_computing_data_collection 'Apex2 (Bruker AXS Inc., 2005)'
_computing_data_reduction 'Apex2 (Bruker AXS Inc., 2005)'
_computing_molecular_graphics 'Diamond 2.1 (Crystal Impact, 1998)'
_computing_publication_material 'SHELXTL 6.14 (BrukerAXS Inc., 2003)'
_computing_structure_refinement 'SHELXTL 6.14 (BrukerAXS Inc., 2003)'
_computing_structure_solution 'SHELXTL 6.14 (BrukerAXS Inc., 2003)'
_diffrn_ambient_temperature 150(2)
_diffrn_detector_area_resol_mean 8.333
_diffrn_measured_fraction_theta_full 0.585
_diffrn_measured_fraction_theta_max 0.566
_diffrn_measurement_device_type 'Bruker SMART Apex'
_diffrn_measurement_method 'CCD area detector'
_diffrn_radiation_monochromator silicon
_diffrn_radiation_source synchrotron
_diffrn_radiation_type synchrotron
_diffrn_radiation_wavelength 0.80000
_diffrn_reflns_av_R_equivalents 0.0302
_diffrn_reflns_av_unetI/netI 0.0520
_diffrn_reflns_limit_h_max 22
_diffrn_reflns_limit_h_min -10
_diffrn_reflns_limit_k_max 1
_diffrn_reflns_limit_k_min -34
_diffrn_reflns_limit_l_max 8
_diffrn_reflns_limit_l_min -8
_diffrn_reflns_number 6594
_diffrn_reflns_theta_full 29.00
_diffrn_reflns_theta_max 30.05
_diffrn_reflns_theta_min 2.03
_exptl_absorpt_coefficient_mu 2.615
_exptl_absorpt_correction_T_max 0.9496
_exptl_absorpt_correction_T_min 0.4365
_exptl_absorpt_correction_type multi-scan
_exptl_absorpt_process_details 'SADABS 2.10 (Bruker AXS Inc., 2005)'
_exptl_crystal_colour colourless
_exptl_crystal_density_diffrn 1.949
_exptl_crystal_density_method 'not measured'
_exptl_crystal_description needle
_exptl_crystal_F_000 2876
_exptl_crystal_size_max 0.38
_exptl_crystal_size_mid 0.02
_exptl_crystal_size_min 0.02
_refine_diff_density_max 2.293
_refine_diff_density_min -2.876
_refine_diff_density_rms 0.184
_refine_ls_extinction_method none
_refine_ls_goodness_of_fit_ref 1.018
_refine_ls_hydrogen_treatment constr
_refine_ls_matrix_type full
_refine_ls_number_parameters 687
_refine_ls_number_reflns 5790
_refine_ls_number_restraints 162
_refine_ls_restrained_S_all 1.024
_refine_ls_R_factor_all 0.1180
_refine_ls_R_factor_gt 0.0849
_refine_ls_shift/su_max 0.000
_refine_ls_shift/su_mean 0.000
_refine_ls_structure_factor_coef Fsqd
_refine_ls_weighting_details 'calc w=1/[\s^2^(Fo^2^)+(0.1818P)^2^+33.0857P] where P=(Fo^2^+2Fc^2^)/3'
_refine_ls_weighting_scheme calc
_refine_ls_wR_factor_gt 0.2238
_refine_ls_wR_factor_ref 0.2680
_reflns_number_gt 4168
_reflns_number_total 5790
_reflns_threshold_expression >2sigma(I)
_cod_data_source_file c3cc45554h.txt
_cod_data_source_block dytfsa
_cod_original_sg_symbol_H-M 'P 21/c'
_cod_database_code 7109826

loop_
_symmetry_equiv_pos_as_xyz
'x, y, z'
'-x, y+1/2, -z+1/2'
'-x, -y, -z'
'x, -y-1/2, z-1/2'

loop_
_atom_site_label
_atom_site_type_symbol
_atom_site_fract_x
_atom_site_fract_y
_atom_site_fract_z
_atom_site_U_iso_or_equiv
_atom_site_adp_type
_atom_site_occupancy
_atom_site_symmetry_multiplicity
_atom_site_calc_flag
_atom_site_refinement_flags
_atom_site_disorder_assembly
_atom_site_disorder_group
Dy1 Dy 0.32816(4) 0.256144(19) 0.48037(11) 0.0471(4) Uani 1 1 d . . .
O1 O 0.2157(7) 0.2678(3) 0.5312(18) 0.058(4) Uani 1 1 d . . .
O2 O 0.2591(5) 0.2709(3) 0.7654(15) 0.052(3) Uani 1 1 d . . .
C1 C 0.2090(7) 0.2665(4) 0.661(3) 0.045(6) Uani 1 1 d . . .
C2 C 0.1384(9) 0.2627(5) 0.704(2) 0.052(5) Uani 1 1 d . . .
H2A H 0.1413 0.2387 0.7831 0.063 Uiso 1 1 calc R . .
H2B H 0.1272 0.2939 0.7440 0.063 Uiso 1 1 calc R . .
N1 N 0.0802(7) 0.2492(3) 0.5856(18) 0.043(4) Uani 1 1 d . . .
C3 C 0.0327(8) 0.2786(5) 0.515(2) 0.051(5) Uani 1 1 d . . .
H3A H 0.0287 0.3117 0.5357 0.061 Uiso 1 1 calc R . .
N2 N -0.0085(7) 0.2548(4) 0.4097(19) 0.051(4) Uani 1 1 d . . .
C4 C 0.0151(9) 0.2072(5) 0.413(2) 0.061(6) Uani 1 1 d . . .
H4A H -0.0055 0.1817 0.3523 0.073 Uiso 1 1 calc R . .
C5 C 0.0731(9) 0.2044(5) 0.520(2) 0.056(5) Uani 1 1 d . . .
H5A H 0.1025 0.1773 0.5444 0.067 Uiso 1 1 calc R . .
C6 C -0.0666(9) 0.2756(6) 0.307(2) 0.068(6) Uani 1 1 d . . .
H6A H -0.0713 0.3095 0.3308 0.102 Uiso 1 1 calc R . .
H6B H -0.1097 0.2586 0.3152 0.102 Uiso 1 1 calc R . .
H6C H -0.0577 0.2726 0.2073 0.102 Uiso 1 1 calc R . .
O3 O 0.4418(5) 0.2745(3) 0.4369(17) 0.053(4) Uani 1 1 d . . .
O4 O 0.3921(6) 0.2649(3) 0.2111(15) 0.048(3) Uani 1 1 d . . .
C7 C 0.4470(8) 0.2686(4) 0.308(2) 0.039(5) Uani 1 1 d . . .
C8 C 0.5164(8) 0.2658(4) 0.2596(19) 0.042(5) Uani 1 1 d . . .
H8A H 0.5206 0.2342 0.2133 0.051 Uiso 1 1 calc R . .
H8B H 0.5185 0.2909 0.1851 0.051 Uiso 1 1 calc R . .
N3 N 0.5745(6) 0.2721(3) 0.3801(16) 0.043(4) Uani 1 1 d . . .
C9 C 0.6164(8) 0.2368(4) 0.449(2) 0.051(5) Uani 1 1 d . . .
H9A H 0.6148 0.2040 0.4221 0.061 Uiso 1 1 calc R . .
N4 N 0.6590(7) 0.2558(4) 0.559(2) 0.053(5) Uani 1 1 d . . .
C10 C 0.6449(8) 0.3048(5) 0.564(2) 0.060(6) Uani 1 1 d . . .
H10A H 0.6681 0.3271 0.6338 0.072 Uiso 1 1 calc R . .
C11 C 0.5934(8) 0.3145(4) 0.455(2) 0.046(5) Uani 1 1 d . . .
H11A H 0.5729 0.3450 0.4318 0.055 Uiso 1 1 calc R . .
C12 C 0.7150(9) 0.2297(5) 0.659(3) 0.065(6) Uani 1 1 d . . .
H12A H 0.7138 0.1957 0.6328 0.098 Uiso 1 1 calc R . .
H12B H 0.7076 0.2331 0.7604 0.098 Uiso 1 1 calc R . .
H12C H 0.7605 0.2433 0.6512 0.098 Uiso 1 1 calc R . .
O5 O 0.3751(5) 0.1780(3) 0.4205(14) 0.054(3) Uani 1 1 d . . .
O6 O 0.2920(5) 0.1730(3) 0.5536(14) 0.052(3) Uani 1 1 d . . .
C13 C 0.3350(7) 0.1541(5) 0.486(2) 0.057(6) Uani 1 1 d . . .
C14 C 0.3389(8) 0.0994(4) 0.472(2) 0.046(5) Uani 1 1 d . . .
H14A H 0.3103 0.0893 0.3778 0.055 Uiso 1 1 calc R . .
H14B H 0.3878 0.0900 0.4715 0.055 Uiso 1 1 calc R . .
N5 N 0.3142(8) 0.0739(3) 0.593(2) 0.059(5) Uani 1 1 d . . .
C15 C 0.3470(9) 0.0712(4) 0.730(3) 0.062(6) Uani 1 1 d . . .
H15A H 0.3898 0.0863 0.7705 0.074 Uiso 1 1 calc R . .
N6 N 0.3096(8) 0.0439(4) 0.800(2) 0.062(5) Uani 1 1 d . . .
C16 C 0.2519(11) 0.0289(6) 0.705(3) 0.083(8) Uani 1 1 d . . .
H16A H 0.2164 0.0088 0.7288 0.100 Uiso 1 1 calc R . .
C17 C 0.2531(10) 0.0468(6) 0.571(4) 0.103(11) Uani 1 1 d . . .
H17A H 0.2202 0.0422 0.4831 0.124 Uiso 1 1 calc R . .
C18 C 0.3255(11) 0.0346(6) 0.958(3) 0.090(9) Uani 1 1 d . . .
H18A H 0.3709 0.0486 0.9997 0.134 Uiso 1 1 calc R . .
H18B H 0.3268 0.0000 0.9756 0.134 Uiso 1 1 calc R . .
H18C H 0.2894 0.0491 1.0049 0.134 Uiso 1 1 calc R . .
O7 O 0.3516(6) 0.3285(3) 0.6239(16) 0.069(4) Uani 1 1 d . . .
O8 O 0.2942(6) 0.3269(3) 0.3373(18) 0.083(5) Uani 1 1 d . . .
S1 S 0.5493(2) 0.39827(11) 1.0933(6) 0.0543(14) Uani 1 1 d D . .
S2 S 0.5121(2) 0.39736(11) 0.7866(6) 0.0562(14) Uani 1 1 d D . .
N11 N 0.5104(7) 0.4184(4) 0.9469(19) 0.060(5) Uani 1 1 d . . .
O12 O 0.5019(8) 0.3970(4) 1.1940(19) 0.078(5) Uani 1 1 d . . .
O13 O 0.5925(6) 0.3574(3) 1.0939(16) 0.069(4) Uani 1 1 d . . .
O14 O 0.4465(6) 0.4070(3) 0.6921(17) 0.071(4) Uani 1 1 d . . .
O15 O 0.5412(7) 0.3506(3) 0.7802(17) 0.076(4) Uani 1 1 d . . .
C19 C 0.6079(10) 0.4474(6) 1.158(4) 0.081(8) Uani 1 1 d D . .
F1 F 0.6411(8) 0.4372(4) 1.297(2) 0.107(5) Uani 1 1 d . . .
F2 F 0.5765(8) 0.4880(4) 1.165(2) 0.142(7) Uani 1 1 d . . .
F3 F 0.6547(9) 0.4533(5) 1.081(2) 0.143(7) Uani 1 1 d . . .
C20 C 0.5704(12) 0.4368(6) 0.712(3) 0.068(7) Uani 1 1 d D . .
F4 F 0.6358(9) 0.4313(5) 0.781(2) 0.130(7) Uani 1 1 d . . .
F5 F 0.5553(7) 0.4822(3) 0.7207(17) 0.105(5) Uani 1 1 d . . .
F6 F 0.5711(9) 0.4269(4) 0.576(2) 0.125(7) Uani 1 1 d . . .
S3 S 0.1429(3) 0.41050(13) 0.6924(7) 0.0752(18) Uani 1 1 d . A .
S4 S 0.1229(3) 0.38198(12) 0.3981(7) 0.0689(17) Uani 1 1 d . . .
N16 N 0.1045(8) 0.3821(4) 0.560(2) 0.067(5) Uani 1 1 d . . .
O17 O 0.1980(8) 0.4415(5) 0.675(2) 0.107(6) Uani 1 1 d . . .
O18 O 0.1572(10) 0.3798(5) 0.820(2) 0.124(7) Uani 1 1 d . . .
O19 O 0.1948(7) 0.3932(4) 0.391(2) 0.088(6) Uani 1 1 d . . .
O20 O 0.0927(7) 0.3400(4) 0.3266(18) 0.078(5) Uani 1 1 d . . .
C21 C 0.0716(11) 0.4500(6) 0.7332(16) 0.110(11) Uani 1 1 d D . .
F7A F 0.0913(14) 0.4721(9) 0.864(2) 0.085(8) Uiso 0.50 1 d PD A 1
F8A F 0.0675(13) 0.4844(8) 0.625(2) 0.093(7) Uiso 0.50 1 d PD A 1
F9A F 0.0078(13) 0.4310(11) 0.726(3) 0.145(13) Uiso 0.50 1 d PD A 1
F7B F 0.1025(14) 0.4822(8) 0.830(2) 0.090(9) Uiso 0.50 1 d PD A 2
F8B F 0.0332(11) 0.4703(7) 0.616(2) 0.078(6) Uiso 0.50 1 d PD A 2
F9B F 0.0318(13) 0.4192(8) 0.797(3) 0.098(8) Uiso 0.50 1 d PD A 2
C22 C 0.0705(13) 0.4304(6) 0.293(4) 0.091(10) Uani 1 1 d . . .
F10 F 0.0956(7) 0.4726(3) 0.3476(18) 0.107(5) Uani 1 1 d . . .
F11 F 0.0057(7) 0.4270(4) 0.3070(19) 0.108(5) Uani 1 1 d . . .
F12 F 0.0762(9) 0.4268(4) 0.156(2) 0.121(6) Uani 1 1 d . . .
S5 S 0.1529(3) 0.65084(13) 0.3939(7) 0.0728(17) Uani 1 1 d D . .
S6 S 0.1849(3) 0.65615(14) 0.1093(7) 0.0749(17) Uani 1 1 d D . .
N21A N 0.1373(11) 0.6423(9) 0.2217(14) 0.079(9) Uiso 0.50 1 d PD B 1
O22A O 0.1972(12) 0.6910(7) 0.427(3) 0.071(7) Uiso 0.50 1 d PD B 1
O23A O 0.0843(9) 0.6523(8) 0.438(3) 0.071(7) Uiso 0.50 1 d PD B 1
O24A O 0.1475(13) 0.6915(7) 0.008(3) 0.070(7) Uiso 0.50 1 d PD B 1
O25A O 0.2558(8) 0.6593(10) 0.172(4) 0.092(9) Uiso 0.50 1 d PD B 1
N21B N 0.1965(12) 0.6388(10) 0.2742(16) 0.099(11) Uiso 0.50 1 d PD B 2
O22B O 0.1970(12) 0.6793(8) 0.508(2) 0.071(7) Uiso 0.50 1 d PD B 2
O23B O 0.0827(9) 0.6624(11) 0.334(4) 0.106(10) Uiso 0.50 1 d PD B 2
O24B O 0.1427(12) 0.6972(7) 0.088(3) 0.076(8) Uiso 0.50 1 d PD B 2
O25B O 0.2549(10) 0.6603(9) 0.074(3) 0.082(8) Uiso 0.50 1 d PD B 2
C23A C 0.1916(11) 0.5956(7) 0.466(3) 0.115(18) Uiso 0.50 1 d PD B 1
F13A F 0.1564(14) 0.5562(8) 0.427(4) 0.099(9) Uiso 0.50 1 d PD B 1
F14A F 0.2516(10) 0.5918(7) 0.424(3) 0.084(6) Uiso 0.50 1 d PD B 1
F15A F 0.2013(15) 0.5995(10) 0.607(3) 0.122(10) Uiso 0.50 1 d PD B 1
C23B C 0.1574(13) 0.5919(11) 0.480(3) 0.090(13) Uiso 0.50 1 d PD B 2
F13B F 0.1278(14) 0.5618(8) 0.379(3) 0.094(8) Uiso 0.50 1 d PD B 2
F14B F 0.2194(13) 0.5762(12) 0.535(4) 0.142(12) Uiso 0.50 1 d PD B 2
F15B F 0.1205(15) 0.5927(11) 0.585(3) 0.135(11) Uiso 0.50 1 d PD B 2
C24A C 0.1738(14) 0.6045(8) -0.010(3) 0.110(19) Uiso 0.50 1 d PD B 1
F16A F 0.2046(14) 0.5688(8) 0.065(3) 0.088(8) Uiso 0.50 1 d PD B 1
F17A F 0.1094(13) 0.5927(11) -0.057(4) 0.131(11) Uiso 0.50 1 d PD B 1
F18A F 0.2027(17) 0.6093(11) -0.125(4) 0.144(12) Uiso 0.50 1 d PD B 1
C24B C 0.1483(13) 0.6037(7) 0.015(3) 0.061(8) Uiso 0.50 1 d PD B 2
F16B F 0.1764(15) 0.5621(9) 0.037(4) 0.106(11) Uiso 0.50 1 d PD B 2
F17B F 0.0865(15) 0.6006(10) 0.047(4) 0.138(11) Uiso 0.50 1 d PD B 2
F18B F 0.1416(17) 0.6142(10) -0.122(3) 0.126(10) Uiso 0.50 1 d PD B 2

loop_
_atom_site_aniso_label
_atom_site_aniso_U_11
_atom_site_aniso_U_22
_atom_site_aniso_U_33
_atom_site_aniso_U_23
_atom_site_aniso_U_13
_atom_site_aniso_U_12
Dy1 0.0426(5) 0.0420(3) 0.0598(9) 0.0018(3) 0.0175(4) -0.0006(2)
O1 0.079(9) 0.055(5) 0.051(13) 0.000(5) 0.040(8) -0.005(5)
O2 0.032(6) 0.065(5) 0.058(11) 0.022(5) 0.007(7) -0.005(4)
C1 0.016(8) 0.036(6) 0.089(19) 0.009(6) 0.022(11) 0.004(4)
C2 0.067(11) 0.046(7) 0.043(16) 0.008(6) 0.006(10) -0.002(6)
N1 0.045(8) 0.049(6) 0.040(13) -0.004(5) 0.024(8) -0.004(4)
C3 0.044(10) 0.054(7) 0.054(16) 0.005(7) 0.007(10) 0.001(6)
N2 0.049(9) 0.057(6) 0.046(14) 0.005(6) 0.008(8) 0.000(5)
C4 0.066(12) 0.050(7) 0.076(19) -0.008(7) 0.039(12) -0.011(6)
C5 0.051(10) 0.054(7) 0.065(18) -0.004(7) 0.015(11) -0.005(6)
C6 0.056(11) 0.086(11) 0.053(18) 0.006(9) -0.014(11) 0.006(8)
O3 0.042(7) 0.050(5) 0.076(13) -0.006(5) 0.035(7) -0.006(4)
O4 0.039(7) 0.065(5) 0.043(11) -0.019(5) 0.014(7) 0.001(4)
C7 0.034(9) 0.038(6) 0.054(17) -0.007(6) 0.033(10) -0.003(4)
C8 0.054(10) 0.043(6) 0.030(14) -0.008(5) 0.007(9) 0.001(5)
N3 0.047(8) 0.037(5) 0.049(12) -0.004(5) 0.024(8) -0.005(4)
C9 0.031(8) 0.038(6) 0.088(18) -0.007(6) 0.019(10) -0.001(5)
N4 0.047(8) 0.046(6) 0.072(15) -0.001(6) 0.028(9) -0.003(5)
C10 0.036(9) 0.050(7) 0.10(2) -0.021(8) 0.026(11) -0.007(5)
C11 0.043(9) 0.045(6) 0.049(16) -0.011(6) 0.008(9) -0.002(5)
C12 0.061(11) 0.062(8) 0.073(19) 0.007(8) 0.013(11) 0.008(7)
O5 0.056(7) 0.049(5) 0.061(11) 0.013(5) 0.025(7) 0.003(4)
O6 0.049(7) 0.045(5) 0.065(11) -0.008(4) 0.019(7) -0.004(4)
C13 0.033(9) 0.043(7) 0.097(19) 0.002(7) 0.018(10) 0.002(5)
C14 0.057(10) 0.046(7) 0.043(15) -0.003(6) 0.026(9) 0.003(5)
N5 0.073(10) 0.034(5) 0.079(16) 0.006(6) 0.037(10) 0.004(5)
C15 0.059(11) 0.041(7) 0.09(2) 0.003(7) 0.012(12) 0.005(6)
N6 0.071(10) 0.040(6) 0.078(17) 0.002(6) 0.025(10) 0.007(5)
C16 0.071(13) 0.053(9) 0.13(3) 0.012(11) 0.030(15) -0.014(8)
C17 0.066(13) 0.056(9) 0.19(4) 0.001(13) 0.018(16) -0.016(8)
C18 0.089(16) 0.063(10) 0.12(3) 0.022(11) 0.036(16) 0.007(9)
O7 0.063(7) 0.049(5) 0.097(13) -0.018(5) 0.024(8) -0.015(4)
O8 0.081(8) 0.040(5) 0.135(15) 0.018(6) 0.036(9) 0.018(5)
S1 0.062(3) 0.0472(17) 0.058(4) -0.0003(16) 0.024(3) 0.0067(14)
S2 0.067(3) 0.0370(15) 0.068(5) 0.0039(15) 0.020(3) -0.0014(14)
N11 0.059(9) 0.050(6) 0.072(15) 0.006(6) 0.016(9) 0.010(5)
O12 0.081(10) 0.089(8) 0.065(15) 0.007(7) 0.016(10) 0.007(6)
O13 0.082(8) 0.048(5) 0.076(13) -0.005(5) 0.013(8) 0.018(5)
O14 0.071(8) 0.053(5) 0.082(13) 0.013(5) -0.005(8) -0.002(5)
O15 0.092(9) 0.042(5) 0.093(14) -0.006(5) 0.015(8) 0.020(5)
C19 0.071(15) 0.067(10) 0.12(3) -0.002(11) 0.041(17) 0.005(8)
F1 0.122(12) 0.089(8) 0.107(17) -0.022(7) 0.010(11) -0.007(7)
F2 0.164(14) 0.052(5) 0.19(2) -0.031(7) -0.021(12) 0.020(7)
F3 0.123(12) 0.150(13) 0.17(2) -0.041(11) 0.057(13) -0.080(10)
C20 0.089(17) 0.070(10) 0.05(2) -0.010(9) 0.037(14) -0.014(9)
F4 0.095(11) 0.129(11) 0.18(2) -0.007(10) 0.064(13) -0.029(8)
F5 0.166(12) 0.049(5) 0.122(15) -0.003(6) 0.084(10) -0.025(6)
F6 0.172(15) 0.079(7) 0.15(2) 0.002(9) 0.091(14) -0.028(8)
S3 0.076(3) 0.0504(19) 0.100(6) -0.014(2) 0.019(3) 0.0059(18)
S4 0.075(3) 0.0431(17) 0.095(6) -0.0051(19) 0.033(3) 0.0044(16)
N16 0.085(11) 0.050(6) 0.070(16) -0.010(6) 0.025(10) -0.009(6)
O17 0.084(10) 0.084(8) 0.15(2) -0.035(9) 0.030(11) -0.021(7)
O18 0.177(18) 0.064(8) 0.12(2) -0.012(8) -0.002(14) 0.023(9)
O19 0.068(8) 0.053(6) 0.156(19) 0.011(7) 0.049(10) 0.007(5)
O20 0.100(10) 0.059(6) 0.082(14) -0.009(6) 0.034(9) -0.003(6)
C21 0.13(2) 0.086(13) 0.11(3) -0.055(15) 0.02(2) -0.003(13)
C22 0.077(16) 0.058(9) 0.14(3) -0.016(12) 0.031(19) 0.012(8)
F10 0.115(10) 0.046(5) 0.165(17) 0.007(6) 0.040(10) 0.011(5)
F11 0.078(9) 0.099(8) 0.151(18) 0.018(8) 0.031(10) 0.024(6)
F12 0.163(15) 0.085(8) 0.119(19) 0.014(8) 0.039(13) 0.028(8)
S5 0.085(3) 0.0537(19) 0.092(6) 0.005(2) 0.050(3) 0.0047(18)
S6 0.087(4) 0.057(2) 0.090(6) 0.000(2) 0.040(3) 0.0005(19)

loop_
_atom_type_symbol
_atom_type_description
_atom_type_scat_dispersion_real
_atom_type_scat_dispersion_imag
_atom_type_scat_source
C C 0.0043 0.0021 'International Tables Vol C Tables 4.2.6.8 and 6.1.1.4'
H H 0.0000 0.0000 'International Tables Vol C Tables 4.2.6.8 and 6.1.1.4'
N N 0.0082 0.0043 'International Tables Vol C Tables 4.2.6.8 and 6.1.1.4'
O O 0.0142 0.0079 'International Tables Vol C Tables 4.2.6.8 and 6.1.1.4'
F F 0.0225 0.0133 'International Tables Vol C Tables 4.2.6.8 and 6.1.1.4'
S S 0.1500 0.1576 'International Tables Vol C Tables 4.2.6.8 and 6.1.1.4'
Dy Dy -0.1899 5.4020 'International Tables Vol C Tables 4.2.6.8 and 6.1.1.4'

loop_
_geom_angle_atom_site_label_1
_geom_angle_atom_site_label_2
_geom_angle_atom_site_label_3
_geom_angle
_geom_angle_site_symmetry_1
_geom_angle_site_symmetry_3
O2 Dy1 O4 146.2(4) 4_565 4_566
O2 Dy1 O1 78.6(5) 4_565 .
O4 Dy1 O1 102.1(5) 4_566 .
O2 Dy1 O3 109.6(5) 4_565 .
O4 Dy1 O3 81.6(5) 4_566 .
O1 Dy1 O3 159.6(3) . .
O2 Dy1 O8 74.6(4) 4_565 .
O4 Dy1 O8 139.1(4) 4_566 .
O1 Dy1 O8 79.9(4) . .
O3 Dy1 O8 84.3(4) . .
O2 Dy1 O7 140.2(4) 4_565 .
O4 Dy1 O7 71.9(4) 4_566 .
O1 Dy1 O7 82.1(4) . .
O3 Dy1 O7 80.0(4) . .
O8 Dy1 O7 67.9(5) . .
O2 Dy1 O5 72.5(4) 4_565 .
O4 Dy1 O5 80.1(4) 4_566 .
O1 Dy1 O5 124.5(3) . .
O3 Dy1 O5 75.8(3) . .
O8 Dy1 O5 132.6(5) . .
O7 Dy1 O5 145.3(4) . .
O2 Dy1 O6 77.8(4) 4_565 .
O4 Dy1 O6 69.9(4) 4_566 .
O1 Dy1 O6 76.0(3) . .
O3 Dy1 O6 123.5(3) . .
O8 Dy1 O6 146.3(4) . .
O7 Dy1 O6 130.2(4) . .
O5 Dy1 O6 52.4(3) . .
C1 O1 Dy1 117.5(11) . .
C1 O2 Dy1 151.9(9) . 4_566
O1 C1 O2 122.9(15) . .
O1 C1 C2 121.6(18) . .
O2 C1 C2 115(2) . .
N1 C2 C1 116.1(18) . .
N1 C2 H2A 108.3 . .
C1 C2 H2A 108.3 . .
N1 C2 H2B 108.3 . .
C1 C2 H2B 108.3 . .
H2A C2 H2B 107.4 . .
C3 N1 C5 109.8(16) . .
C3 N1 C2 125.8(12) . .
C5 N1 C2 123.9(13) . .
N1 C3 N2 109.3(12) . .
N1 C3 H3A 125.4 . .
N2 C3 H3A 125.4 . .
C3 N2 C4 107.9(14) . .
C3 N2 C6 125.0(12) . .
C4 N2 C6 127.1(15) . .
C5 C4 N2 107.2(14) . .
C5 C4 H4A 126.4 . .
N2 C4 H4A 126.4 . .
C4 C5 N1 105.7(14) . .
C4 C5 H5A 127.2 . .
N1 C5 H5A 127.2 . .
N2 C6 H6A 109.5 . .
N2 C6 H6B 109.5 . .
H6A C6 H6B 109.5 . .
N2 C6 H6C 109.5 . .
H6A C6 H6C 109.5 . .
H6B C6 H6C 109.5 . .
C7 O3 Dy1 112.6(10) . .
C7 O4 Dy1 154.8(11) . 4_565
O3 C7 O4 119.4(14) . .
O3 C7 C8 122.7(16) . .
O4 C7 C8 118.0(18) . .
N3 C8 C7 112.3(16) . .
N3 C8 H8A 109.1 . .
C7 C8 H8A 109.1 . .
N3 C8 H8B 109.1 . .
C7 C8 H8B 109.1 . .
H8A C8 H8B 107.9 . .
C9 N3 C11 107.3(15) . .
C9 N3 C8 126.4(11) . .
C11 N3 C8 126.1(12) . .
N4 C9 N3 108.4(11) . .
N4 C9 H9A 125.8 . .
N3 C9 H9A 125.8 . .
C9 N4 C10 108.9(14) . .
C9 N4 C12 125.5(12) . .
C10 N4 C12 125.6(15) . .
C11 C10 N4 107.5(14) . .
C11 C10 H10A 126.3 . .
N4 C10 H10A 126.3 . .
C10 C11 N3 107.8(13) . .
C10 C11 H11A 126.1 . .
N3 C11 H11A 126.1 . .
N4 C12 H12A 109.5 . .
N4 C12 H12B 109.5 . .
H12A C12 H12B 109.5 . .
N4 C12 H12C 109.5 . .
H12A C12 H12C 109.5 . .
H12B C12 H12C 109.5 . .
C13 O5 Dy1 93.9(9) . .
C13 O6 Dy1 90.3(8) . .
O6 C13 O5 123.4(12) . .
O6 C13 C14 120.5(13) . .
O5 C13 C14 116.1(14) . .
N5 C14 C13 112.9(13) . .
N5 C14 H14A 109.0 . .
C13 C14 H14A 109.0 . .
N5 C14 H14B 109.0 . .
C13 C14 H14B 109.0 . .
H14A C14 H14B 107.8 . .
C15 N5 C17 111.1(19) . .
C15 N5 C14 126.2(15) . .
C17 N5 C14 123(2) . .
N6 C15 N5 107.4(17) . .
N6 C15 H15A 126.3 . .
N5 C15 H15A 126.3 . .
C15 N6 C16 109(2) . .
C15 N6 C18 124.5(18) . .
C16 N6 C18 126.5(18) . .
C17 C16 N6 109.6(17) . .
C17 C16 H16A 125.2 . .
N6 C16 H16A 125.2 . .
C16 C17 N5 103(2) . .
C16 C17 H17A 128.5 . .
N5 C17 H17A 128.5 . .
N6 C18 H18A 109.5 . .
N6 C18 H18B 109.5 . .
H18A C18 H18B 109.5 . .
N6 C18 H18C 109.5 . .
H18A C18 H18C 109.5 . .
H18B C18 H18C 109.5 . .
O13 S1 O12 115.6(8) . .
O13 S1 N11 119.6(8) . .
O12 S1 N11 108.4(8) . .
O13 S1 C19 105.5(8) . .
O12 S1 C19 104.1(11) . .
N11 S1 C19 101.3(11) . .
O15 S2 O14 117.5(8) . .
O15 S2 N11 116.6(8) . .
O14 S2 N11 109.3(8) . .
O15 S2 C20 104.8(9) . .
O14 S2 C20 101.8(10) . .
N11 S2 C20 104.7(9) . .
S1 N11 S2 126.6(8) . .
F3 C19 F2 108(2) . .
F3 C19 F1 107.4(19) . .
F2 C19 F1 107(2) . .
F3 C19 S1 112.4(18) . .
F2 C19 S1 113.6(15) . .
F1 C19 S1 108.5(15) . .
F6 C20 F5 108.1(18) . .
F6 C20 F4 105.4(19) . .
F5 C20 F4 106.8(17) . .
F6 C20 S2 111.4(14) . .
F5 C20 S2 113.6(14) . .
F4 C20 S2 111.2(16) . .
O17 S3 O18 114.8(12) . .
O17 S3 N16 119.5(11) . .
O18 S3 N16 110.0(9) . .
O17 S3 C21 105.9(8) . .
O18 S3 C21 102.8(10) . .
N16 S3 C21 101.2(7) . .
O20 S4 O19 118.6(8) . .
O20 S4 N16 107.1(8) . .
O19 S4 N16 115.1(10) . .
O20 S4 C22 102.3(11) . .
O19 S4 C22 105.4(10) . .
N16 S4 C22 107.0(12) . .
S3 N16 S4 126.1(10) . .
F8B C21 F7B 112.4(15) . .
F9A C21 F7A 109.4(16) . .
F8B C21 F9B 110.0(15) . .
F7B C21 F9B 110.8(16) . .
F9A C21 F8A 107.9(16) . .
F7A C21 F8A 107.8(14) . .
F8B C21 S3 114.6(16) . .
F7B C21 S3 105.9(18) . .
F9A C21 S3 118.4(19) . .
F7A C21 S3 110.6(17) . .
F9B C21 S3 102.9(16) . .
F8A C21 S3 102.0(16) . .
F11 C22 F10 108.9(18) . .
F11 C22 F12 111(3) . .
F10 C22 F12 110(2) . .
F11 C22 S4 110.3(19) . .
F10 C22 S4 108.2(19) . .
F12 C22 S4 108.6(14) . .
O23B S5 O22B 123.8(16) . .
O22A S5 O23A 117.9(14) . .
O23B S5 N21B 112.5(13) . .
O22B S5 N21B 108.0(12) . .
O22A S5 N21A 109.7(12) . .
O23A S5 N21A 105.7(11) . .
O22A S5 C23A 113.6(13) . .
O23A S5 C23A 105.1(12) . .
N21A S5 C23A 103.6(13) . .
O23B S5 C23B 110.1(16) . .
O22B S5 C23B 101.2(14) . .
N21B S5 C23B 97.5(13) . .
O25A S6 O24A 124.4(16) . .
O24B S6 O25B 116.7(15) . .
O25A S6 N21A 113.4(13) . .
O24A S6 N21A 107.9(11) . .
O24B S6 N21B 111.5(13) . .
O25B S6 N21B 105.4(12) . .
O24B S6 C24B 115.2(15) . .
O25B S6 C24B 105.1(14) . .
N21B S6 C24B 101.4(14) . .
O25A S6 C24A 107.6(15) . .
O24A S6 C24A 98.9(14) . .
N21A S6 C24A 101.2(13) . .
S6 N21A S5 127.3(14) . .
S5 N21B S6 128.7(15) . .
F15A C23A F14A 109.6(16) . .
F15A C23A F13A 108.8(16) . .
F14A C23A F13A 107.7(15) . .
F15A C23A S5 106(2) . .
F14A C23A S5 107.3(17) . .
F13A C23A S5 117(2) . .
F14B C23B F13B 108.8(19) . .
F14B C23B F15B 107.9(19) . .
F13B C23B F15B 108.2(19) . .
F14B C23B S5 116(2) . .
F13B C23B S5 107(2) . .
F15B C23B S5 109(2) . .
F17A C24A F16A 108.1(16) . .
F17A C24A F18A 107.1(16) . .
F16A C24A F18A 107.1(16) . .
F17A C24A S6 114(2) . .
F16A C24A S6 106.7(19) . .
F18A C24A S6 114(2) . .
F16B C24B F18B 108.8(16) . .
F16B C24B F17B 106.9(15) . .
F18B C24B F17B 108.1(17) . .
F16B C24B S6 123(2) . .
F18B C24B S6 105(2) . .
F17B C24B S6 104(2) . .

loop_
_geom_bond_atom_site_label_1
_geom_bond_atom_site_label_2
_geom_bond_distance
_geom_bond_site_symmetry_2
Dy1 O2 2.321(12) 4_565
Dy1 O4 2.348(12) 4_566
Dy1 O1 2.351(13) .
Dy1 O3 2.381(10) .
Dy1 O8 2.405(11) .
Dy1 O7 2.416(10) .
Dy1 O5 2.469(9) .
Dy1 O6 2.552(9) .
O1 C1 1.24(2) .
O2 C1 1.25(2) .
O2 Dy1 2.321(12) 4_566
C1 C2 1.50(2) .
C2 N1 1.48(2) .
C2 H2A 0.9900 .
C2 H2B 0.9900 .
N1 C3 1.32(2) .
N1 C5 1.386(18) .
C3 N2 1.32(2) .
C3 H3A 0.9500 .
N2 C4 1.404(17) .
N2 C6 1.46(2) .
C4 C5 1.37(3) .
C4 H4A 0.9500 .
C5 H5A 0.9500 .
C6 H6A 0.9800 .
C6 H6B 0.9800 .
C6 H6C 0.9800 .
O3 C7 1.23(2) .
O4 C7 1.27(2) .
O4 Dy1 2.348(12) 4_565
C7 C8 1.51(2) .
C8 N3 1.45(2) .
C8 H8A 0.9900 .
C8 H8B 0.9900 .
N3 C9 1.36(2) .
N3 C11 1.388(17) .
C9 N4 1.30(2) .
C9 H9A 0.9500 .
N4 C10 1.397(16) .
N4 C12 1.49(2) .
C10 C11 1.32(2) .
C10 H10A 0.9500 .
C11 H11A 0.9500 .
C12 H12A 0.9800 .
C12 H12B 0.9800 .
C12 H12C 0.9800 .
O5 C13 1.264(18) .
O6 C13 1.255(18) .
C13 C14 1.534(17) .
C14 N5 1.48(2) .
C14 H14A 0.9900 .
C14 H14B 0.9900 .
N5 C15 1.32(2) .
N5 C17 1.39(2) .
C15 N6 1.31(2) .
C15 H15A 0.9500 .
N6 C16 1.37(3) .
N6 C18 1.47(3) .
C16 C17 1.34(4) .
C16 H16A 0.9500 .
C17 H17A 0.9500 .
C18 H18A 0.9800 .
C18 H18B 0.9800 .
C18 H18C 0.9800 .
S1 O13 1.417(10) .
S1 O12 1.431(17) .
S1 N11 1.537(16) .
S1 C19 1.817(16) .
S2 O15 1.427(9) .
S2 O14 1.438(13) .
S2 N11 1.607(17) .
S2 C20 1.810(16) .
C19 F3 1.27(3) .
C19 F2 1.29(2) .
C19 F1 1.36(3) .
C20 F6 1.29(3) .
C20 F5 1.307(19) .
C20 F4 1.33(3) .
S3 O17 1.414(14) .
S3 O18 1.45(2) .
S3 N16 1.537(17) .
S3 C21 1.87(2) .
S4 O20 1.420(13) .
S4 O19 1.450(13) .
S4 N16 1.611(19) .
S4 C22 1.86(3) .
C21 F8B 1.328(16) .
C21 F7B 1.336(16) .
C21 F9A 1.344(17) .
C21 F7A 1.355(16) .
C21 F9B 1.363(16) .
C21 F8A 1.381(16) .
C22 F11 1.30(3) .
C22 F10 1.34(2) .
C22 F12 1.30(3) .
S5 O22A 1.413(14) .
S5 O23B 1.420(16) .
S5 O22B 1.471(14) .
S5 O23A 1.472(14) .
S5 N21B 1.558(13) .
S5 N21A 1.591(14) .
S5 C23A 1.792(19) .
S5 C23B 1.82(3) .
S6 O24B 1.403(14) .
S6 O25A 1.402(15) .
S6 O24A 1.462(14) .
S6 O25B 1.467(15) .
S6 N21A 1.569(13) .
S6 N21B 1.583(14) .
S6 C24B 1.785(18) .
S6 C24A 1.808(19) .
C23A F15A 1.298(18) .
C23A F14A 1.305(18) .
C23A F13A 1.310(18) .
C23B F14B 1.302(19) .
C23B F13B 1.313(19) .
C23B F15B 1.313(19) .
C24A F17A 1.295(18) .
C24A F16A 1.301(18) .
C24A F18A 1.299(18) .
C24B F16B 1.284(17) .
C24B F18B 1.291(18) .
C24B F17B 1.298(18) .
